data_4117049
loop_
_publ_author_name
'Keith A. Hirsch'
'Scott R. Wilson'
'Jeffrey S. Moore'

_publ_contact_author
; 
Jeffrey S. Moore 
University of Illinois 
School of Chemical Sciences, Box 55-5 
600 South Mathews Avenue 
Urbana, Illinois  61801 
USA 
;
_publ_contact_author_email moore@aries.scs.uiuc.edu
_publ_contact_author_fax '1  217 244 8068'
_publ_contact_author_phone '1  217 244 4024'
_publ_section_title
;
 Association of Dicyanodiphenylacetylenes with Silver(I) Salts in Solution
 and Solid State: Electrospray Ionization Mass Spectrometry Samples
 Aggregates at Subsaturated Concentrations
;
_journal_name_full 'Journal of the American Chemical Society'
_journal_page_first 10401
_journal_page_last 10412
_journal_paper_doi 10.1021/ja971135g
_journal_volume 119
_journal_year 1997
_chemical_formula_moiety 'C17 H8 N2 O3 F3 S Ag'
_chemical_formula_structural 'C17 H8 N2 O3 F3 S Ag'
_chemical_formula_sum 'C17 H8 Ag F3 N2 O3 S'
_chemical_formula_weight 485.18
_chemical_name_systematic
; 
2,2'-dicyanodiphenylacetylene silver(I) triflate 
;
_space_group_IT_number 62
_symmetry_cell_setting orthorhombic
_symmetry_space_group_name_Hall '-P 2ac 2n'
_symmetry_space_group_name_H-M 'P n m a'
_atom_sites_solution_hydrogens geom
_atom_sites_solution_primary direct
_atom_sites_solution_secondary difmap
_audit_creation_method SHELXL
_audit_update_record
; 
KH, 3/3/97 
;
_cell_angle_alpha 90.00
_cell_angle_beta 90.00
_cell_angle_gamma 90.00
_cell_formula_units_Z 4
_cell_length_a 12.9134(15)
_cell_length_b 19.849(2)
_cell_length_c 6.8919(8)
_cell_measurement_reflns_used 1559
_cell_measurement_temperature 198(2)
_cell_measurement_theta_max 28
_cell_measurement_theta_min 4
_cell_volume 1766.5(3)
_computing_cell_refinement 'SAINT (Siemens, 1994)'
_computing_data_collection 'SMART (Siemens, 1994)'
_computing_data_reduction 'SAINT (Siemens, 1994)'
_computing_molecular_graphics 'SHELXTL (Siemens, 1994)'
_computing_publication_material 'CIFTAB (Sheldrick, 1993)'
_computing_structure_refinement 'SHELXTL (Siemens, 1994)'
_computing_structure_solution 'SHELXTL (Siemens, 1994)'
_diffrn_ambient_temperature 198(2)
_diffrn_measurement_device 'Siemens Platform'
_diffrn_measurement_method '\w scans'
_diffrn_radiation_monochromator graphite
_diffrn_radiation_source 'normal-focus sealed tube'
_diffrn_radiation_type MoK\a
_diffrn_radiation_wavelength 0.71073
_diffrn_reflns_av_R_equivalents 0.1252
_diffrn_reflns_av_sigmaI/netI 0.0815
_diffrn_reflns_limit_h_max 9
_diffrn_reflns_limit_h_min -15
_diffrn_reflns_limit_k_max 23
_diffrn_reflns_limit_k_min -22
_diffrn_reflns_limit_l_max 7
_diffrn_reflns_limit_l_min -8
_diffrn_reflns_number 8827
_diffrn_reflns_theta_max 25.11
_diffrn_reflns_theta_min 2.05
_diffrn_standards_decay_% 0
_diffrn_standards_interval_time 360
_diffrn_standards_number 85
_exptl_absorpt_coefficient_mu 1.310
_exptl_absorpt_correction_T_max 0.6614
_exptl_absorpt_correction_T_min 0.5894
_exptl_absorpt_correction_type empirical
_exptl_crystal_colour 'colorless         '
_exptl_crystal_density_diffrn 1.824
_exptl_crystal_density_meas ?
_exptl_crystal_density_method '?                 '
_exptl_crystal_description 'platy             '
_exptl_crystal_F_000 952
_exptl_crystal_size_max 0.01
_exptl_crystal_size_mid 0.09
_exptl_crystal_size_min 0.42
_refine_diff_density_max 0.498
_refine_diff_density_min -0.704
_refine_diff_density_rms 0.113
_refine_ls_extinction_method none
_refine_ls_goodness_of_fit_all 1.117
_refine_ls_goodness_of_fit_obs 1.177
_refine_ls_hydrogen_treatment noref
_refine_ls_matrix_type full
_refine_ls_number_parameters 160
_refine_ls_number_reflns 1624
_refine_ls_number_restraints 0
_refine_ls_restrained_S_all 1.122
_refine_ls_restrained_S_obs 1.177
_refine_ls_R_factor_all 0.1140
_refine_ls_R_factor_obs 0.0506
_refine_ls_shift/esd_max 0.003
_refine_ls_shift/esd_mean 0.000
_refine_ls_structure_factor_coef Fsqd
_refine_ls_weighting_details 'w=1/[\s^2^(Fo^2^)+(0.0372P)^2^+0.0000P] where P=(Fo^2^+2Fc^2^)/3'
_refine_ls_weighting_scheme calc
_refine_ls_wR_factor_all 0.1044
_refine_ls_wR_factor_obs 0.0824
_reflns_number_observed 987
_reflns_number_total 1625
_reflns_observed_criterion >2sigma(I)
_cod_data_source_file ja971135g_4.cif
_cod_data_source_block w80se(Complex7)
_cod_depositor_comments
;
The following automatic conversions were performed:

'_exptl_crystal_density_meas' value 'not_measured' was changed to '?'
- the value is perceived as not measured.

Automatic conversion script
Id: cif_fix_values 3008 2015-01-20 13:52:24Z robertas 

The following automatic conversions were performed:

'_refine_ls_weighting_scheme' value 'calc
w=1/[\s^2^(Fo^2^)+(0.0372P)^2^+0.0000P] where P=(Fo^2^+2Fc^2^)/3' was
changed to 'calc'. New tag '_refine_ls_weighting_details' was
created. The value of the new tag was set to
'w=1/[\s^2^(Fo^2^)+(0.0372P)^2^+0.0000P] where P=(Fo^2^+2Fc^2^)/3'.

Automatic conversion script
Id: cif_fix_values 3143 2015-03-26 13:38:13Z robertas 
;
_cod_original_cell_volume 1766.5(4)
_cod_database_code 4117049

loop_
_symmetry_equiv_pos_as_xyz
'x, y, z'
'-x+1/2, -y, z+1/2'
'-x, y+1/2, -z'
'x+1/2, -y+1/2, -z+1/2'
'-x, -y, -z'
'x-1/2, y, -z-1/2'
'x, -y-1/2, z'
'-x-1/2, y-1/2, z-1/2'

loop_
_atom_site_aniso_label
_atom_site_aniso_U_11
_atom_site_aniso_U_22
_atom_site_aniso_U_33
_atom_site_aniso_U_23
_atom_site_aniso_U_13
_atom_site_aniso_U_12
Ag1 0.0455(5) 0.0335(4) 0.0641(6) 0.000 0.0021(4) 0.000
N1 0.045(4) 0.038(3) 0.061(4) -0.002(3) 0.003(2) 0.011(3)
C1 0.037(4) 0.032(3) 0.034(4) 0.000(3) 0.001(3) -0.001(3)
C2 0.031(4) 0.056(4) 0.047(4) -0.001(3) -0.002(3) 0.004(3)
C3 0.036(4) 0.062(5) 0.053(5) 0.002(3) -0.001(3) -0.016(3)
C4 0.061(5) 0.039(4) 0.050(5) 0.000(3) -0.001(4) -0.012(3)
C5 0.042(4) 0.043(4) 0.041(5) -0.002(3) 0.000(3) 0.004(3)
C6 0.038(4) 0.026(3) 0.030(4) -0.004(2) 0.001(3) -0.003(3)
C7 0.028(4) 0.042(4) 0.038(5) 0.002(3) 0.002(2) 0.012(3)
C8 0.043(4) 0.022(3) 0.043(4) -0.002(2) 0.006(4) 0.009(3)
S1 0.035(2) 0.051(7) 0.088(3) -0.022(3) -0.001(2) 0.001(2)
O1 0.052(5) 0.088(11) 0.064(5) 0.030(13) -0.012(4) -0.047(13)
O2 0.059(6) 0.140(20) 0.166(10) -0.091(11) -0.062(7) 0.045(8)
O3 0.103(9) 0.036(6) 0.171(13) -0.045(7) 0.062(8) -0.030(6)
F1 0.111(6) 0.158(14) 0.063(5) 0.053(10) 0.016(5) 0.096(12)
F2 0.123(7) 0.162(30) 0.160(9) -0.044(19) 0.102(7) -0.062(22)
F3 0.105(8) 0.065(7) 0.131(10) -0.042(6) -0.032(6) 0.027(5)
C9 0.045(9) 0.021(19) 0.095(12) -0.018(7) 0.024(8) -0.006(6)

loop_
_atom_site_label
_atom_site_type_symbol
_atom_site_fract_x
_atom_site_fract_y
_atom_site_fract_z
_atom_site_U_iso_or_equiv
_atom_site_thermal_displace_type
_atom_site_occupancy
_atom_site_calc_flag
_atom_site_refinement_flags
Ag1 Ag 0.65729(5) 0.2500 -0.06142(11) 0.0477(3) Uani 1 d S
N1 N 0.6753(4) 0.3552(3) 0.0157(7) 0.0481(15) Uani 1 d .
C1 C 0.7278(4) 0.4800(3) 0.0209(8) 0.034(2) Uani 1 d .
C2 C 0.8320(5) 0.4984(3) 0.0268(8) 0.045(2) Uani 1 d .
H2 H 0.8846(5) 0.4650(3) 0.0282(8) 0.054 Uiso 1 calc R
C3 C 0.8576(5) 0.5659(3) 0.0305(9) 0.050(2) Uani 1 d .
H3 H 0.9283(5) 0.5789(3) 0.0357(9) 0.060 Uiso 1 calc R
C4 C 0.7823(5) 0.6141(3) 0.0267(9) 0.050(2) Uani 1 d .
H4 H 0.8014(5) 0.6603(3) 0.0279(9) 0.060 Uiso 1 calc R
C5 C 0.6784(5) 0.5967(3) 0.0211(8) 0.042(2) Uani 1 d .
H5 H 0.6267(5) 0.6307(3) 0.0199(8) 0.051 Uiso 1 calc R
C6 C 0.6503(4) 0.5293(3) 0.0174(7) 0.0314(14) Uani 1 d .
C7 C 0.6988(4) 0.4103(3) 0.0186(8) 0.036(2) Uani 1 d .
C8 C 0.5430(4) 0.5091(3) 0.0062(8) 0.036(2) Uani 1 d .
S1 S 0.4397(3) 0.2643(3) -0.3723(5) 0.058(2) Uani 0.50 d P
O1 O 0.3443(6) 0.2451(17) -0.2921(11) 0.068(4) Uani 0.50 d P
O2 O 0.5289(7) 0.2289(7) -0.3015(16) 0.122(7) Uani 0.50 d P
O3 O 0.4474(8) 0.3356(5) -0.3874(19) 0.103(4) Uani 0.50 d P
F1 F 0.3560(7) 0.2588(11) -0.7167(11) 0.111(6) Uani 0.50 d P
F2 F 0.5201(7) 0.2596(27) -0.7118(13) 0.148(11) Uani 0.50 d P
F3 F 0.4333(7) 0.1696(5) -0.6324(16) 0.100(3) Uani 0.50 d P
C9 C 0.4376(11) 0.2351(7) -0.6249(22) 0.054(6) Uani 0.50 d P

loop_
_atom_type_symbol
_atom_type_description
_atom_type_scat_dispersion_real
_atom_type_scat_dispersion_imag
_atom_type_scat_source
C C 0.0033 0.0016 'International Tables Vol C Tables 4.2.6.8 and 6.1.1.4'
H H 0.0000 0.0000 'International Tables Vol C Tables 4.2.6.8 and 6.1.1.4'
N N 0.0061 0.0033 'International Tables Vol C Tables 4.2.6.8 and 6.1.1.4'
O O 0.0106 0.0060 'International Tables Vol C Tables 4.2.6.8 and 6.1.1.4'
F F 0.0171 0.0103 'International Tables Vol C Tables 4.2.6.8 and 6.1.1.4'
S S 0.1246 0.1234 'International Tables Vol C Tables 4.2.6.8 and 6.1.1.4'
Ag Ag -0.8971 1.1015 'International Tables Vol C Tables 4.2.6.8 and 6.1.1.4'

loop_
_exptl_crystal_face_index_h
_exptl_crystal_face_index_k
_exptl_crystal_face_index_l
_exptl_crystal_face_perp_dist
0.00 1.00 0.00 0.0060
0.00 -1.00 0.00 0.0060
1.00 0.00 0.00 0.0550
-1.00 0.00 0.00 0.0550
0.00 0.00 1.00 0.2200
-1.00 0.00 -1.00 0.2000
1.00 0.00 -1.00 0.2000

loop_
_geom_angle_atom_site_label_1
_geom_angle_atom_site_label_2
_geom_angle_atom_site_label_3
_geom_angle
_geom_angle_site_symmetry_1
_geom_angle_site_symmetry_3
N1 Ag1 N1 148.9(3) . 7_565
N1 Ag1 O2 114.5(3) . .
N1 Ag1 O2 94.3(3) 7_565 .
N1 Ag1 O2 94.3(3) . 7_565
N1 Ag1 O2 114.5(3) 7_565 7_565
O2 Ag1 O2 20.3(6) . 7_565
C7 N1 Ag1 164.0(5) . .
C2 C1 C6 120.4(5) . .
C2 C1 C7 120.4(5) . .
C6 C1 C7 119.2(5) . .
C3 C2 C1 119.1(6) . .
C4 C3 C2 120.6(6) . .
C3 C4 C5 121.1(6) . .
C6 C5 C4 119.6(6) . .
C5 C6 C1 119.2(6) . .
C5 C6 C8 121.3(5) . .
C1 C6 C8 119.5(5) . .
N1 C7 C1 179.5(7) . .
C8 C8 C6 177.7(8) 5_665 .
O1 S1 O3 111.2(14) . .
O1 S1 O2 116.0(12) . .
O3 S1 O2 117.1(8) . .
O1 S1 C9 105.9(8) . .
O3 S1 C9 104.2(7) . .
O2 S1 C9 100.3(6) . .
S1 O2 Ag1 135.2(7) . .
F3 C9 F2 112.6(23) . .
F3 C9 F1 107.7(14) . .
F2 C9 F1 107.3(19) . .
F3 C9 S1 110.7(11) . .
F2 C9 S1 107.6(14) . .
F1 C9 S1 110.8(10) . .

loop_
_geom_bond_atom_site_label_1
_geom_bond_atom_site_label_2
_geom_bond_distance
_geom_bond_site_symmetry_2
Ag1 N1 2.166(5) .
Ag1 N1 2.166(5) 7_565
Ag1 O2 2.379(9) .
Ag1 O2 2.379(9) 7_565
N1 C7 1.136(7) .
C1 C2 1.396(7) .
C1 C6 1.399(7) .
C1 C7 1.433(8) .
C2 C3 1.380(9) .
C3 C4 1.363(8) .
C4 C5 1.387(8) .
C5 C6 1.386(7) .
C6 C8 1.444(7) .
C8 C8 1.172(11) 5_665
S1 O1 1.403(9) .
S1 O3 1.423(12) .
S1 O2 1.436(10) .
S1 C9 1.84(2) .
F1 C9 1.315(15) .
F2 C9 1.32(2) .
F3 C9 1.30(2) .

loop_
_geom_torsion_atom_site_label_1
_geom_torsion_atom_site_label_2
_geom_torsion_atom_site_label_3
_geom_torsion_atom_site_label_4
_geom_torsion
_geom_torsion_site_symmetry_1
_geom_torsion_site_symmetry_4
N1 Ag1 N1 C7 120.4(17) 7_565 .
O2 Ag1 N1 C7 -82.9(18) . .
O2 Ag1 N1 C7 -80.7(18) 7_565 .
C6 C1 C2 C3 0.5(8) . .
C7 C1 C2 C3 -179.5(6) . .
C1 C2 C3 C4 -0.6(9) . .
C2 C3 C4 C5 0.7(9) . .
C3 C4 C5 C6 -0.6(9) . .
C4 C5 C6 C1 0.5(8) . .
C4 C5 C6 C8 -178.3(5) . .
C2 C1 C6 C5 -0.4(8) . .
C7 C1 C6 C5 179.5(5) . .
C2 C1 C6 C8 178.4(5) . .
C7 C1 C6 C8 -1.7(8) . .
Ag1 N1 C7 C1 74.5(636) . .
C2 C1 C7 N1 -132.1(632) . .
C6 C1 C7 N1 48.0(635) . .
C5 C6 C8 C8 149.1(185) . 5_665
C1 C6 C8 C8 -29.7(189) . 5_665
O1 S1 O2 Ag1 -96.8(16) . .
O3 S1 O2 Ag1 37.7(13) . .
C9 S1 O2 Ag1 149.6(9) . .
N1 Ag1 O2 S1 -21.4(11) . .
N1 Ag1 O2 S1 146.8(10) 7_565 .
O2 Ag1 O2 S1 -27.6(11) 7_565 .
O1 S1 C9 F3 -64.3(16) . .
O3 S1 C9 F3 178.3(10) . .
O2 S1 C9 F3 56.7(11) . .
O1 S1 C9 F2 172.2(25) . .
O3 S1 C9 F2 54.8(23) . .
O2 S1 C9 F2 -66.9(23) . .
O1 S1 C9 F1 55.1(18) . .
O3 S1 C9 F1 -62.3(13) . .
O2 S1 C9 F1 176.1(12) . .
